data_4344115
loop_
_publ_author_name
'Hitchman, M.A.'
'Tomaszewski, P.E.'
'Yablokov, Yu.V.'
'Petrashen, V.E.'
'Riley, M.J.'
'Augustyniak-Jublokov, M.A.'
'Stratemeier, H.'
'Lukaszewicz, K.'
'Pietraszko, A.'

_publ_section_title
;
 Dynamic behavior of the Jahn-Teller distorted (Cu (H2 O)6)(2+) ion in
 Cu(2+)-doped Cs2 (Zn (H2 O)6) (Zr F6)2 and the crystal structure of the
 host lattice
;
_journal_name_full 'Inorganic Chemistry'
_journal_page_first 229
_journal_page_last 238
_journal_volume 41
_journal_year 2002
_chemical_formula_sum 'Cs2 F12 H12 O6 Zn Zr2'
_chemical_name_systematic 'Cs2 (Zn (H2 O)6) (Zr F6)2'
_space_group_IT_number 14
_symmetry_space_group_name_Hall '-P 2yn'
_symmetry_space_group_name_H-M 'P 1 21/n 1'
_cell_angle_alpha 90
_cell_angle_beta 93.56
_cell_angle_gamma 90
_cell_formula_units_Z 2
_cell_length_a 6.97
_cell_length_b 10.515
_cell_length_c 11.803
_cell_volume 863.367
_citation_journal_id_ASTM INOCAJ
_cod_data_source_file Hitchman_INOCAJ_2002_293.cif
_cod_data_source_block H12Cs2F12O6Zn1Zr2
_cod_original_cell_volume 863.3674
_cod_original_sg_symbol_Hall '-P 2ybc (x-z,y,z)'
_cod_original_formula_sum 'H12 Cs2 F12 O6 Zn1 Zr2'
_cod_database_code 4344115

loop_
_symmetry_equiv_pos_as_xyz
x,y,z
-x+1/2,y+1/2,-z+1/2
-x,-y,-z
x-1/2,-y-1/2,z-1/2

loop_
_atom_site_label
_atom_site_type_symbol
_atom_site_fract_x
_atom_site_fract_y
_atom_site_fract_z
_atom_site_occupancy
_atom_site_U_iso_or_equiv
H4 H+1 0.285 0.95 0.887 1 0.0
O1 O-2 0.2086 0.8918 -0.0774 1 0.0
F4 F-1 0.513 0.9695 0.1723 1 0.0
H3 H+1 0.83 0.836 0.886 1 0.0
H2 H+1 0.003 0.191 0.839 1 0.0
O2 O-2 0.7784 0.8839 -0.0718 1 0.0
F1 F-1 0.5197 0.1099 0.4916 1 0.0
H5 H+1 0.704 0.927 0.882 1 0.0
Cs1 Cs+1 0.5007 0.705 0.0668 1 0.0
O3 O-2 -0.0349 0.1165 0.8561 1 0.0
F6 F-1 0.2357 0.0024 0.3313 1 0.0
H6 H+1 -0.072 0.106 0.782 1 0.0
F5 F-1 0.5929 0.1566 0.2936 1 0.0
F3 F-1 0.7942 0.9492 0.3755 1 0.0
F2 F-1 0.4818 0.7884 0.314 1 0.0
H1 H+1 0.163 0.855 0.892 1 0.0
Zn1 Zn+2 0 0 0 1 0.0
Zr1 Zr+4 0.5178 0.9804 0.3473 1 0.0
